data_7228145
loop_
_publ_author_name
'Shi, Lu-Lu'
'Zheng, Tian-Rui'
'Li, Min'
'Qian, Lin-Lu'
'Li, Bao-Long'
'Li, Hai-Yan'

_publ_section_title
;
 A series of five-coordinated copper coordination polymers for efficient
 degradation of organic dyes under visible light irradiation
;
_journal_issue 38
_journal_name_full 'RSC Adv.'
_journal_page_first 23432
_journal_paper_doi 10.1039/C7RA03268D
_journal_volume 7
_journal_year 2017
_chemical_formula_sum 'C50 H54 Cu4 N8 O19'
_chemical_formula_weight 1325.17
_chemical_name_systematic
; 
 ? 
;
_space_group_crystal_system triclinic
_space_group_IT_number 2
_space_group_name_Hall '-P 1'
_space_group_name_H-M_alt 'P -1'
_symmetry_space_group_name_Hall '-P 1'
_symmetry_space_group_name_H-M 'P -1'
_atom_sites_solution_hydrogens geom
_atom_sites_solution_primary direct
_atom_sites_solution_secondary difmap
_audit_creation_method SHELXL-97
_audit_update_record
;
2017-03-16 deposited with the CCDC.
2017-04-21 downloaded from the CCDC.
;
_cell_angle_alpha 88.231(7)
_cell_angle_beta 88.555(9)
_cell_angle_gamma 82.101(7)
_cell_formula_units_Z 1
_cell_length_a 10.1526(11)
_cell_length_b 11.2399(8)
_cell_length_c 11.9600(13)
_cell_measurement_reflns_used 2753
_cell_measurement_temperature 293(2)
_cell_measurement_theta_max 27.637
_cell_measurement_theta_min 3.651
_cell_volume 1350.9(2)
_computing_cell_refinement
;
CrysAlisPro, Agilent Technologies,
Version 1.171.36.32 (release 02-08-2013 CrysAlis171 .NET)
(compiled Aug  2 2013,16:46:58)
;
_computing_data_collection
;
CrysAlisPro, Agilent Technologies,
Version 1.171.36.32 (release 02-08-2013 CrysAlis171 .NET)
(compiled Aug  2 2013,16:46:58)
;
_computing_data_reduction
;
CrysAlisPro, Agilent Technologies,
Version 1.171.36.32 (release 02-08-2013 CrysAlis171 .NET)
(compiled Aug  2 2013,16:46:58)
;
_computing_molecular_graphics 'Bruker SHELXTL'
_computing_publication_material 'Bruker SHELXTL'
_computing_structure_refinement 'SHELXL-97 (Sheldrick, 1997)'
_computing_structure_solution 'SHELXS-97 (Sheldrick, 1990)'
_diffrn_ambient_temperature 293(2)
_diffrn_detector_area_resol_mean 10.4471
_diffrn_measured_fraction_theta_full 0.998
_diffrn_measured_fraction_theta_max 0.998
_diffrn_measurement_device_type 'Xcalibur, Atlas, Gemini'
_diffrn_measurement_method '\w scans'
_diffrn_radiation_monochromator graphite
_diffrn_radiation_source 'fine-focus sealed tube'
_diffrn_radiation_type MoK\a
_diffrn_radiation_wavelength 0.71073
_diffrn_reflns_av_R_equivalents 0.0468
_diffrn_reflns_av_sigmaI/netI 0.0842
_diffrn_reflns_limit_h_max 12
_diffrn_reflns_limit_h_min -12
_diffrn_reflns_limit_k_max 14
_diffrn_reflns_limit_k_min -13
_diffrn_reflns_limit_l_max 15
_diffrn_reflns_limit_l_min -15
_diffrn_reflns_number 10945
_diffrn_reflns_theta_full 26.00
_diffrn_reflns_theta_max 26.79
_diffrn_reflns_theta_min 2.91
_diffrn_standards_decay_% 0
_diffrn_standards_interval_count 0
_diffrn_standards_interval_time 0
_diffrn_standards_number 0
_exptl_absorpt_coefficient_mu 1.636
_exptl_absorpt_correction_T_max 1.00000
_exptl_absorpt_correction_T_min 0.67699
_exptl_absorpt_correction_type multi-scan
_exptl_absorpt_process_details
;
CrysAlisPro, Agilent Technologies,
Version 1.171.36.32 (release 02-08-2013 CrysAlis171 .NET)
(compiled Aug  2 2013,16:46:58)
Empirical absorption correction using spherical harmonics,
 implemented in SCALE3 ABSPACK scaling algorithm.
;
_exptl_crystal_colour 'clear dark blue'
_exptl_crystal_density_diffrn 1.629
_exptl_crystal_density_method 'not measured'
_exptl_crystal_description plate
_exptl_crystal_F_000 678
_exptl_crystal_size_max 0.40
_exptl_crystal_size_mid 0.05
_exptl_crystal_size_min 0.05
_refine_diff_density_max 0.887
_refine_diff_density_min -0.680
_refine_diff_density_rms 0.106
_refine_ls_extinction_method none
_refine_ls_goodness_of_fit_ref 1.004
_refine_ls_hydrogen_treatment mixed
_refine_ls_matrix_type full
_refine_ls_number_parameters 394
_refine_ls_number_reflns 5754
_refine_ls_number_restraints 4
_refine_ls_restrained_S_all 1.004
_refine_ls_R_factor_all 0.0959
_refine_ls_R_factor_gt 0.0555
_refine_ls_shift/su_max 0.001
_refine_ls_shift/su_mean 0.000
_refine_ls_structure_factor_coef Fsqd
_refine_ls_weighting_details 'calc w=1/[\s^2^(Fo^2^)+(0.0530P)^2^+1.5573P] where P=(Fo^2^+2Fc^2^)/3'
_refine_ls_weighting_scheme calc
_refine_ls_wR_factor_gt 0.1218
_refine_ls_wR_factor_ref 0.1362
_reflns_number_gt 3869
_reflns_number_total 5754
_reflns_threshold_expression >2sigma(I)
_cod_data_source_file c7ra03268d2.cif
_cod_data_source_block 1
_cod_depositor_comments
;
The following automatic conversions were performed:

'_space_group_crystal_system' value 'Triclinic' changed to
'triclinic' according to
/home/data/users/saulius/crontab/automatic-downloads/rss-feeds/RSC/lib/dictionaries/cif_core.dic
dictionary named 'cif_core.dic' version 2.4.2 from 2011-04-26.

'_exptl_absorpt_correction_type' value 'Multi-scan' changed to
'multi-scan' according to
/home/data/users/saulius/crontab/automatic-downloads/rss-feeds/RSC/lib/dictionaries/cif_core.dic
dictionary named 'cif_core.dic' version 2.4.2 from 2011-04-26.

Automatic conversion script
Id: cif_fix_values 4973 2017-02-22 13:04:09Z antanas 
;
_cod_database_code 7228145

loop_
_symmetry_equiv_pos_as_xyz
'x, y, z'
'-x, -y, -z'

loop_
_atom_site_label
_atom_site_type_symbol
_atom_site_fract_x
_atom_site_fract_y
_atom_site_fract_z
_atom_site_U_iso_or_equiv
_atom_site_adp_type
_atom_site_occupancy
_atom_site_symmetry_multiplicity
_atom_site_calc_flag
_atom_site_refinement_flags
Cu1 Cu 0.99127(6) -0.16452(4) 0.59645(5) 0.02637(17) Uani 1 1 d .
Cu2 Cu 1.27833(6) -0.11278(4) 0.72812(5) 0.02668(17) Uani 1 1 d .
O1 O 1.1179(4) 0.6861(3) 0.6025(3) 0.0487(10) Uani 1 1 d .
O2 O 1.2681(3) 0.7127(3) 0.7309(3) 0.0389(9) Uani 1 1 d .
O3 O 1.1197(3) 0.2595(3) 0.4853(3) 0.0354(8) Uani 1 1 d .
O4 O 1.0304(3) 0.1703(3) 0.6299(3) 0.0316(8) Uani 1 1 d .
O5 O 1.2949(3) 0.0645(2) 0.7251(3) 0.0287(7) Uani 1 1 d .
O6 O 1.2022(4) 0.1176(3) 0.8908(3) 0.0429(9) Uani 1 1 d .
O7 O 1.1153(3) -0.0749(2) 0.6548(3) 0.0298(8) Uani 1 1 d D
H1W H 1.098(7) 0.001(2) 0.635(6) 0.09(2) Uiso 1 1 d D
O8 O 1.2173(4) -0.1226(3) 0.9175(3) 0.0448(10) Uani 1 1 d D
H2W H 1.151(4) -0.158(5) 0.932(5) 0.054 Uiso 1 1 d D
H3W H 1.199(6) -0.048(2) 0.926(5) 0.054 Uiso 1 1 d D
O9 O 0.9986(6) 0.2492(5) 1.0133(5) 0.0874(17) Uani 1 1 d D
H4W H 1.061(6) 0.215(6) 0.966(5) 0.105 Uiso 1 1 d D
O10 O 0.995(2) 0.4599(14) 1.004(2) 0.081(6) Uani 0.25 1 d P
O11 O 0.9432(18) 0.3379(16) 0.9728(18) 0.077(6) Uani 0.25 1 d P
N1 N 0.8318(4) -0.0487(3) 0.6337(3) 0.0278(9) Uani 1 1 d .
N2 N 0.6836(4) 0.0806(3) 0.7210(4) 0.0357(10) Uani 1 1 d .
N3 N 0.4659(4) 0.8444(3) 0.7675(3) 0.0302(9) Uani 1 1 d .
N4 N 0.6634(4) 0.7387(3) 0.7852(4) 0.0346(10) Uani 1 1 d .
C1 C 0.5188(5) 0.8730(4) 0.8657(4) 0.0339(11) Uani 1 1 d .
H1 H 0.4774 0.9283 0.9161 0.041 Uiso 1 1 calc R
C2 C 0.6395(6) 0.8094(4) 0.8781(4) 0.0395(13) Uani 1 1 d .
H2 H 0.6961 0.8121 0.9376 0.047 Uiso 1 1 calc R
C3 C 0.5556(5) 0.7625(4) 0.7205(4) 0.0313(11) Uani 1 1 d .
C4 C 0.5451(5) 0.7051(5) 0.6116(4) 0.0413(13) Uani 1 1 d .
H4A H 0.4685 0.7445 0.5733 0.062 Uiso 1 1 calc R
H4B H 0.5363 0.6218 0.6244 0.062 Uiso 1 1 calc R
H4C H 0.6237 0.7118 0.5668 0.062 Uiso 1 1 calc R
C5 C 0.7786(5) 0.6465(4) 0.7647(5) 0.0432(14) Uani 1 1 d .
H5A H 0.8474 0.6552 0.8175 0.052 Uiso 1 1 calc R
H5B H 0.8143 0.6587 0.6899 0.052 Uiso 1 1 calc R
C6 C 0.7417(5) 0.5205(4) 0.7764(5) 0.0397(13) Uani 1 1 d .
C7 C 0.6754(6) 0.4827(5) 0.8709(5) 0.0502(15) Uani 1 1 d .
H7A H 0.6539 0.5353 0.9292 0.060 Uiso 1 1 calc R
C8 C 0.6406(6) 0.3677(5) 0.8799(5) 0.0513(16) Uani 1 1 d .
H8 H 0.5963 0.3440 0.9440 0.062 Uiso 1 1 calc R
C9 C 0.6717(5) 0.2874(4) 0.7934(4) 0.0370(12) Uani 1 1 d .
C10 C 0.7397(6) 0.3247(5) 0.7002(5) 0.0468(14) Uani 1 1 d .
H10 H 0.7624 0.2721 0.6421 0.056 Uiso 1 1 calc R
C11 C 0.7744(5) 0.4392(5) 0.6926(4) 0.0410(13) Uani 1 1 d .
H11 H 0.8209 0.4622 0.6294 0.049 Uiso 1 1 calc R
C12 C 0.6261(6) 0.1645(4) 0.8054(5) 0.0438(14) Uani 1 1 d .
H12A H 0.6495 0.1305 0.8789 0.053 Uiso 1 1 calc R
H12B H 0.5299 0.1740 0.8007 0.053 Uiso 1 1 calc R
C13 C 0.6299(5) 0.0596(5) 0.6211(5) 0.0407(13) Uani 1 1 d .
H13 H 0.5472 0.0930 0.5947 0.049 Uiso 1 1 calc R
C14 C 0.7207(5) -0.0194(4) 0.5684(4) 0.0338(11) Uani 1 1 d .
H14 H 0.7103 -0.0500 0.4983 0.041 Uiso 1 1 calc R
C15 C 0.8049(5) 0.0144(4) 0.7266(4) 0.0313(11) Uani 1 1 d .
C16 C 0.8908(6) 0.0124(5) 0.8247(4) 0.0439(13) Uani 1 1 d .
H16A H 0.9334 0.0836 0.8232 0.066 Uiso 1 1 calc R
H16B H 0.9571 -0.0572 0.8228 0.066 Uiso 1 1 calc R
H16C H 0.8376 0.0095 0.8921 0.066 Uiso 1 1 calc R
C17 C 1.1999(5) 0.6510(4) 0.6765(4) 0.0288(11) Uani 1 1 d .
C18 C 1.2199(5) 0.5170(4) 0.7033(4) 0.0279(10) Uani 1 1 d .
C19 C 1.1616(4) 0.4405(4) 0.6372(4) 0.0251(10) Uani 1 1 d .
H19 H 1.1159 0.4717 0.5741 0.030 Uiso 1 1 calc R
C20 C 1.1696(4) 0.3186(4) 0.6627(4) 0.0223(9) Uani 1 1 d .
C21 C 1.2359(5) 0.2720(4) 0.7588(4) 0.0247(10) Uani 1 1 d .
C22 C 1.2952(5) 0.3492(4) 0.8254(4) 0.0320(11) Uani 1 1 d .
H22 H 1.3391 0.3190 0.8897 0.038 Uiso 1 1 calc R
C23 C 1.2888(5) 0.4711(4) 0.7960(4) 0.0344(12) Uani 1 1 d .
H23 H 1.3313 0.5212 0.8392 0.041 Uiso 1 1 calc R
C24 C 1.1014(5) 0.2420(4) 0.5895(4) 0.0278(10) Uani 1 1 d .
C25 C 1.2437(5) 0.1406(4) 0.7952(4) 0.0276(10) Uani 1 1 d .

loop_
_atom_site_aniso_label
_atom_site_aniso_U_11
_atom_site_aniso_U_22
_atom_site_aniso_U_33
_atom_site_aniso_U_23
_atom_site_aniso_U_13
_atom_site_aniso_U_12
Cu1 0.0366(4) 0.0128(3) 0.0314(3) -0.0034(2) -0.0047(3) -0.0082(2)
Cu2 0.0350(4) 0.0093(3) 0.0367(3) -0.0028(2) -0.0035(3) -0.0055(2)
O1 0.069(3) 0.0132(16) 0.063(2) -0.0065(16) -0.036(2) 0.0020(16)
O2 0.046(2) 0.0126(15) 0.061(2) -0.0028(15) -0.0148(18) -0.0092(14)
O3 0.052(2) 0.0265(17) 0.0314(19) -0.0064(14) -0.0079(16) -0.0152(16)
O4 0.034(2) 0.0163(15) 0.046(2) -0.0020(14) -0.0052(15) -0.0080(14)
O5 0.035(2) 0.0108(14) 0.0410(19) -0.0023(13) -0.0028(15) -0.0061(13)
O6 0.078(3) 0.0206(17) 0.031(2) 0.0005(15) 0.0014(18) -0.0125(17)
O7 0.0329(19) 0.0072(14) 0.051(2) -0.0015(14) -0.0104(16) -0.0065(13)
O8 0.061(3) 0.0271(19) 0.047(2) -0.0006(18) 0.0069(19) -0.0090(18)
O9 0.090(4) 0.057(3) 0.118(5) -0.023(3) 0.042(3) -0.025(3)
O10 0.088(14) 0.044(12) 0.115(15) 0.026(14) -0.041(12) -0.022(12)
O11 0.062(12) 0.046(11) 0.121(17) 0.038(11) -0.037(11) 0.001(9)
N1 0.029(2) 0.0183(18) 0.037(2) -0.0014(16) -0.0012(18) -0.0063(16)
N2 0.036(3) 0.024(2) 0.047(3) -0.0048(19) 0.005(2) -0.0054(18)
N3 0.035(2) 0.0155(18) 0.041(2) -0.0032(17) -0.0022(19) -0.0072(16)
N4 0.035(3) 0.022(2) 0.048(3) 0.0014(18) -0.005(2) -0.0077(17)
C1 0.038(3) 0.024(2) 0.041(3) -0.010(2) -0.002(2) -0.009(2)
C2 0.053(4) 0.032(3) 0.038(3) 0.002(2) -0.015(3) -0.020(2)
C3 0.038(3) 0.018(2) 0.040(3) 0.004(2) -0.007(2) -0.012(2)
C4 0.039(3) 0.042(3) 0.042(3) -0.004(2) -0.003(2) -0.001(2)
C5 0.037(3) 0.027(3) 0.065(4) 0.010(3) 0.000(3) -0.004(2)
C6 0.036(3) 0.027(3) 0.054(3) 0.008(2) -0.002(3) -0.002(2)
C7 0.071(4) 0.032(3) 0.049(3) -0.004(3) 0.008(3) -0.014(3)
C8 0.070(4) 0.032(3) 0.054(4) -0.006(3) 0.016(3) -0.018(3)
C9 0.032(3) 0.027(3) 0.050(3) 0.000(2) 0.006(2) 0.000(2)
C10 0.054(4) 0.035(3) 0.049(3) -0.004(3) 0.015(3) -0.001(3)
C11 0.041(3) 0.035(3) 0.046(3) 0.003(2) 0.014(3) -0.001(2)
C12 0.049(4) 0.027(3) 0.056(3) -0.010(2) 0.015(3) -0.006(2)
C13 0.034(3) 0.036(3) 0.052(3) 0.004(3) -0.002(3) -0.005(2)
C14 0.033(3) 0.030(3) 0.041(3) -0.003(2) -0.007(2) -0.010(2)
C15 0.040(3) 0.020(2) 0.036(3) -0.003(2) 0.005(2) -0.011(2)
C16 0.046(4) 0.050(3) 0.038(3) -0.015(3) 0.006(3) -0.013(3)
C17 0.033(3) 0.016(2) 0.037(3) -0.005(2) 0.000(2) -0.0032(19)
C18 0.036(3) 0.017(2) 0.031(3) -0.0023(19) -0.005(2) -0.0022(19)
C19 0.033(3) 0.016(2) 0.027(2) -0.0022(18) -0.006(2) -0.0023(18)
C20 0.023(2) 0.0129(19) 0.032(2) -0.0027(17) -0.0027(19) -0.0045(16)
C21 0.031(3) 0.014(2) 0.030(2) -0.0042(18) -0.002(2) -0.0046(18)
C22 0.045(3) 0.019(2) 0.032(3) -0.0005(19) -0.014(2) -0.004(2)
C23 0.053(3) 0.016(2) 0.037(3) -0.005(2) -0.012(2) -0.012(2)
C24 0.025(3) 0.012(2) 0.046(3) -0.005(2) -0.007(2) 0.0014(18)
C25 0.030(3) 0.014(2) 0.039(3) -0.004(2) -0.013(2) -0.0037(18)

loop_
_atom_type_symbol
_atom_type_description
_atom_type_scat_dispersion_real
_atom_type_scat_dispersion_imag
_atom_type_scat_source
C C 0.0033 0.0016 'International Tables Vol C Tables 4.2.6.8 and 6.1.1.4'
H H 0.0000 0.0000 'International Tables Vol C Tables 4.2.6.8 and 6.1.1.4'
Cu Cu 0.3201 1.2651 'International Tables Vol C Tables 4.2.6.8 and 6.1.1.4'
N N 0.0061 0.0033 'International Tables Vol C Tables 4.2.6.8 and 6.1.1.4'
O O 0.0106 0.0060 'International Tables Vol C Tables 4.2.6.8 and 6.1.1.4'

loop_
_geom_angle_atom_site_label_1
_geom_angle_atom_site_label_2
_geom_angle_atom_site_label_3
_geom_angle
_geom_angle_site_symmetry_1
_geom_angle_site_symmetry_3
O7 Cu1 O3 170.99(14) . 2_756
O7 Cu1 O1 92.24(14) . 1_545
O3 Cu1 O1 84.64(14) 2_756 1_545
O7 Cu1 N1 95.98(14) . .
O3 Cu1 N1 89.86(15) 2_756 .
O1 Cu1 N1 158.67(16) 1_545 .
O7 Cu2 N3 166.12(15) . 1_645
O7 Cu2 O2 93.06(13) . 1_545
N3 Cu2 O2 86.63(14) 1_645 1_545
O7 Cu2 O5 88.46(12) . .
N3 Cu2 O5 91.67(14) 1_645 .
O2 Cu2 O5 178.23(14) 1_545 .
O7 Cu2 O8 104.02(15) . .
N3 Cu2 O8 89.78(16) 1_645 .
O2 Cu2 O8 85.29(14) 1_545 .
O5 Cu2 O8 95.21(12) . .
C17 O1 Cu1 128.1(3) . 1_565
C17 O2 Cu2 131.7(3) . 1_565
C24 O3 Cu1 109.0(3) . 2_756
C25 O5 Cu2 126.3(3) . .
Cu1 O7 Cu2 134.95(16) . .
Cu1 O7 H1W 111(5) . .
Cu2 O7 H1W 113(5) . .
Cu2 O8 H2W 115(4) . .
Cu2 O8 H3W 97(4) . .
H2W O8 H3W 111(6) . .
O11 O9 H4W 110(5) . .
O10 O10 O11 155(4) 2_767 .
O9 O11 O10 116.4(16) . .
C15 N1 C14 105.0(4) . .
C15 N1 Cu1 128.7(3) . .
C14 N1 Cu1 126.2(3) . .
C15 N2 C13 108.0(4) . .
C15 N2 C12 124.8(5) . .
C13 N2 C12 127.1(5) . .
C3 N3 C1 106.4(4) . .
C3 N3 Cu2 127.5(3) . 1_465
C1 N3 Cu2 124.4(3) . 1_465
C3 N4 C2 107.1(4) . .
C3 N4 C5 125.8(4) . .
C2 N4 C5 126.9(5) . .
C2 C1 N3 109.7(4) . .
C2 C1 H1 125.2 . .
N3 C1 H1 125.2 . .
C1 C2 N4 106.6(5) . .
C1 C2 H2 126.7 . .
N4 C2 H2 126.7 . .
N3 C3 N4 110.2(4) . .
N3 C3 C4 126.8(5) . .
N4 C3 C4 122.9(5) . .
C3 C4 H4A 109.5 . .
C3 C4 H4B 109.5 . .
H4A C4 H4B 109.5 . .
C3 C4 H4C 109.5 . .
H4A C4 H4C 109.5 . .
H4B C4 H4C 109.5 . .
N4 C5 C6 112.0(4) . .
N4 C5 H5A 109.2 . .
C6 C5 H5A 109.2 . .
N4 C5 H5B 109.2 . .
C6 C5 H5B 109.2 . .
H5A C5 H5B 107.9 . .
C11 C6 C7 117.8(5) . .
C11 C6 C5 120.6(5) . .
C7 C6 C5 121.6(5) . .
C8 C7 C6 121.0(5) . .
C8 C7 H7A 119.5 . .
C6 C7 H7A 119.5 . .
C7 C8 C9 120.5(5) . .
C7 C8 H8 119.8 . .
C9 C8 H8 119.8 . .
C10 C9 C8 118.3(5) . .
C10 C9 C12 123.3(5) . .
C8 C9 C12 118.3(4) . .
C11 C10 C9 120.6(5) . .
C11 C10 H10 119.7 . .
C9 C10 H10 119.7 . .
C10 C11 C6 121.7(5) . .
C10 C11 H11 119.1 . .
C6 C11 H11 119.1 . .
N2 C12 C9 113.7(4) . .
N2 C12 H12A 108.8 . .
C9 C12 H12A 108.8 . .
N2 C12 H12B 108.8 . .
C9 C12 H12B 108.8 . .
H12A C12 H12B 107.7 . .
C14 C13 N2 106.2(5) . .
C14 C13 H13 126.9 . .
N2 C13 H13 126.9 . .
C13 C14 N1 110.3(5) . .
C13 C14 H14 124.9 . .
N1 C14 H14 124.9 . .
N1 C15 N2 110.4(4) . .
N1 C15 C16 126.5(5) . .
N2 C15 C16 123.0(4) . .
C15 C16 H16A 109.5 . .
C15 C16 H16B 109.5 . .
H16A C16 H16B 109.5 . .
C15 C16 H16C 109.5 . .
H16A C16 H16C 109.5 . .
H16B C16 H16C 109.5 . .
O1 C17 O2 128.0(4) . .
O1 C17 C18 115.9(4) . .
O2 C17 C18 116.1(4) . .
C23 C18 C19 119.4(4) . .
C23 C18 C17 120.8(4) . .
C19 C18 C17 119.7(4) . .
C18 C19 C20 121.8(4) . .
C18 C19 H19 119.1 . .
C20 C19 H19 119.1 . .
C19 C20 C21 119.2(4) . .
C19 C20 C24 118.9(4) . .
C21 C20 C24 121.9(4) . .
C20 C21 C22 119.1(4) . .
C20 C21 C25 122.4(4) . .
C22 C21 C25 118.5(4) . .
C23 C22 C21 120.5(4) . .
C23 C22 H22 119.7 . .
C21 C22 H22 119.7 . .
C18 C23 C22 120.0(4) . .
C18 C23 H23 120.0 . .
C22 C23 H23 120.0 . .
O4 C24 O3 124.0(4) . .
O4 C24 C20 121.0(4) . .
O3 C24 C20 114.9(4) . .
O6 C25 O5 126.0(4) . .
O6 C25 C21 117.6(4) . .
O5 C25 C21 116.4(4) . .

loop_
_geom_bond_atom_site_label_1
_geom_bond_atom_site_label_2
_geom_bond_distance
_geom_bond_site_symmetry_2
Cu1 O7 1.877(3) .
Cu1 O3 1.953(3) 2_756
Cu1 O1 1.970(3) 1_545
Cu1 N1 1.984(4) .
Cu2 O7 1.883(3) .
Cu2 N3 1.965(4) 1_645
Cu2 O2 1.977(3) 1_545
Cu2 O5 2.022(3) .
Cu2 O8 2.337(4) .
O1 C17 1.249(6) .
O1 Cu1 1.970(3) 1_565
O2 C17 1.252(5) .
O2 Cu2 1.977(3) 1_565
O3 C24 1.269(5) .
O3 Cu1 1.953(3) 2_756
O4 C24 1.233(5) .
O5 C25 1.267(5) .
O6 C25 1.240(5) .
O7 H1W 0.88(2) .
O8 H2W 0.841(19) .
O8 H3W 0.85(2) .
O9 O11 1.172(16) .
O9 H4W 0.89(2) .
O10 O10 0.92(3) 2_767
O10 O11 1.59(3) .
N1 C15 1.339(6) .
N1 C14 1.383(6) .
N2 C15 1.350(6) .
N2 C13 1.366(7) .
N2 C12 1.459(6) .
N3 C3 1.330(6) .
N3 C1 1.369(6) .
N3 Cu2 1.965(4) 1_465
N4 C3 1.348(6) .
N4 C2 1.383(6) .
N4 C5 1.473(6) .
C1 C2 1.341(7) .
C1 H1 0.9300 .
C2 H2 0.9300 .
C3 C4 1.483(7) .
C4 H4A 0.9600 .
C4 H4B 0.9600 .
C4 H4C 0.9600 .
C5 C6 1.514(7) .
C5 H5A 0.9700 .
C5 H5B 0.9700 .
C6 C11 1.381(7) .
C6 C7 1.387(7) .
C7 C8 1.386(7) .
C7 H7A 0.9300 .
C8 C9 1.395(7) .
C8 H8 0.9300 .
C9 C10 1.382(7) .
C9 C12 1.517(7) .
C10 C11 1.380(7) .
C10 H10 0.9300 .
C11 H11 0.9300 .
C12 H12A 0.9700 .
C12 H12B 0.9700 .
C13 C14 1.347(7) .
C13 H13 0.9300 .
C14 H14 0.9300 .
C15 C16 1.478(7) .
C16 H16A 0.9600 .
C16 H16B 0.9600 .
C16 H16C 0.9600 .
C17 C18 1.518(6) .
C18 C23 1.375(6) .
C18 C19 1.386(6) .
C19 C20 1.386(5) .
C19 H19 0.9300 .
C20 C21 1.397(6) .
C20 C24 1.492(6) .
C21 C22 1.400(6) .
C21 C25 1.518(6) .
C22 C23 1.397(6) .
C22 H22 0.9300 .
C23 H23 0.9300 .

loop_
_geom_hbond_atom_site_label_D
_geom_hbond_atom_site_label_H
_geom_hbond_atom_site_label_A
_geom_hbond_distance_DH
_geom_hbond_distance_HA
_geom_hbond_distance_DA
_geom_hbond_angle_DHA
_geom_hbond_site_symmetry_A
O7 H1W O4 0.88(2) 1.93(3) 2.781(4) 164(6) .
O8 H2W O9 0.841(19) 2.03(2) 2.865(6) 172(6) 2_757
O8 H3W O6 0.85(2) 1.90(3) 2.692(5) 156(5) .
O9 H4W O6 0.89(2) 1.90(3) 2.784(6) 168(7) .

loop_
_geom_torsion_atom_site_label_1
_geom_torsion_atom_site_label_2
_geom_torsion_atom_site_label_3
_geom_torsion_atom_site_label_4
_geom_torsion
_geom_torsion_site_symmetry_1
O7 Cu2 O5 C25 84.3(4) .
N3 Cu2 O5 C25 -109.6(4) 1_645
O8 Cu2 O5 C25 -19.6(4) .
O1 Cu1 O7 Cu2 -14.8(3) 1_545
N1 Cu1 O7 Cu2 145.5(3) .
N3 Cu2 O7 Cu1 85.0(6) 1_645
O2 Cu2 O7 Cu1 -3.4(3) 1_545
O5 Cu2 O7 Cu1 175.7(3) .
O8 Cu2 O7 Cu1 -89.3(3) .
O10 O10 O11 O9 161(9) 2_767
O7 Cu1 N1 C15 -40.9(4) .
O3 Cu1 N1 C15 146.0(4) 2_756
O1 Cu1 N1 C15 71.2(6) 1_545
O7 Cu1 N1 C14 141.7(4) .
O3 Cu1 N1 C14 -31.5(4) 2_756
O1 Cu1 N1 C14 -106.2(5) 1_545
C3 N3 C1 C2 0.1(5) .
Cu2 N3 C1 C2 166.3(3) 1_465
N3 C1 C2 N4 0.1(5) .
C3 N4 C2 C1 -0.2(5) .
C5 N4 C2 C1 -175.0(4) .
C1 N3 C3 N4 -0.2(5) .
Cu2 N3 C3 N4 -165.8(3) 1_465
C1 N3 C3 C4 -178.8(4) .
Cu2 N3 C3 C4 15.6(7) 1_465
C2 N4 C3 N3 0.2(5) .
C5 N4 C3 N3 175.1(4) .
C2 N4 C3 C4 178.9(4) .
C5 N4 C3 C4 -6.3(7) .
C3 N4 C5 C6 -66.7(6) .
C2 N4 C5 C6 107.1(6) .
N4 C5 C6 C11 128.3(5) .
N4 C5 C6 C7 -52.1(7) .
C11 C6 C7 C8 -1.3(9) .
C5 C6 C7 C8 179.1(5) .
C6 C7 C8 C9 -0.1(10) .
C7 C8 C9 C10 1.2(9) .
C7 C8 C9 C12 -177.4(6) .
C8 C9 C10 C11 -0.9(9) .
C12 C9 C10 C11 177.6(5) .
C9 C10 C11 C6 -0.6(9) .
C7 C6 C11 C10 1.7(9) .
C5 C6 C11 C10 -178.7(5) .
C15 N2 C12 C9 82.8(6) .
C13 N2 C12 C9 -93.3(6) .
C10 C9 C12 N2 12.0(8) .
C8 C9 C12 N2 -169.5(5) .
C15 N2 C13 C14 0.0(5) .
C12 N2 C13 C14 176.7(4) .
N2 C13 C14 N1 -0.1(5) .
C15 N1 C14 C13 0.2(5) .
Cu1 N1 C14 C13 178.1(3) .
C14 N1 C15 N2 -0.2(5) .
Cu1 N1 C15 N2 -178.0(3) .
C14 N1 C15 C16 178.2(4) .
Cu1 N1 C15 C16 0.4(7) .
C13 N2 C15 N1 0.1(5) .
C12 N2 C15 N1 -176.6(4) .
C13 N2 C15 C16 -178.4(4) .
C12 N2 C15 C16 4.9(7) .
Cu1 O1 C17 O2 -37.7(8) 1_565
Cu1 O1 C17 C18 142.8(3) 1_565
Cu2 O2 C17 O1 0.8(8) 1_565
Cu2 O2 C17 C18 -179.7(3) 1_565
O1 C17 C18 C23 -168.3(5) .
O2 C17 C18 C23 12.1(7) .
O1 C17 C18 C19 8.0(7) .
O2 C17 C18 C19 -171.6(4) .
C23 C18 C19 C20 0.7(7) .
C17 C18 C19 C20 -175.6(4) .
C18 C19 C20 C21 1.3(7) .
C18 C19 C20 C24 178.4(4) .
C19 C20 C21 C22 -1.5(7) .
C24 C20 C21 C22 -178.5(4) .
C19 C20 C21 C25 177.2(4) .
C24 C20 C21 C25 0.2(7) .
C20 C21 C22 C23 -0.3(7) .
C25 C21 C22 C23 -179.1(4) .
C19 C18 C23 C22 -2.5(7) .
C17 C18 C23 C22 173.7(4) .
C21 C22 C23 C18 2.4(7) .
Cu1 O3 C24 O4 4.1(5) 2_756
Cu1 O3 C24 C20 -174.1(3) 2_756
C19 C20 C24 O4 -132.2(4) .
C21 C20 C24 O4 44.8(6) .
C19 C20 C24 O3 46.0(6) .
C21 C20 C24 O3 -137.0(4) .
Cu2 O5 C25 O6 18.5(7) .
Cu2 O5 C25 C21 -163.0(3) .
C20 C21 C25 O6 -123.8(5) .
C22 C21 C25 O6 54.9(6) .
C20 C21 C25 O5 57.5(6) .
C22 C21 C25 O5 -123.8(5) .
